data_7710669
loop_
_publ_author_name
'Guo, Fua-An'
'Zhou, Kang'
'Liu, Jiaqi'
'Li, Xingyu'
'Wang, Hao'

_publ_section_title
;
 A Microporous Zr6@Zr-MOF for the Separation of Xe and Kr
;
_journal_name_full 'Dalton Transactions'
_journal_paper_doi 10.1039/D2DT01108E
_journal_year 2022
_chemical_formula_moiety 'C51 H24 O32 Zr6, 0.75(C4.6 O11.2 Zr2.1)'
_chemical_formula_sum 'C54.45 H24 O40.4 Zr7.57'
_chemical_formula_weight 2015.53
_space_group_crystal_system cubic
_space_group_IT_number 221
_space_group_name_Hall '-P 4 2 3'
_space_group_name_H-M_alt 'P m -3 m'
_atom_sites_solution_hydrogens geom
_atom_sites_solution_primary dual
_audit_creation_date 2021-01-28
_audit_creation_method
;
Olex2 1.3
(compiled 2020.02.04 svn.rd84adfe8 for OlexSys, GUI svn.r6032)
;
_audit_update_record
;
2022-03-17 deposited with the CCDC.	2022-07-01 downloaded from the CCDC.
;
_cell_angle_alpha 90
_cell_angle_beta 90
_cell_angle_gamma 90
_cell_formula_units_Z 8
_cell_length_a 29.9252(15)
_cell_length_b 29.9252(15)
_cell_length_c 29.9252(15)
_cell_measurement_reflns_used 9839
_cell_measurement_temperature 200.0
_cell_measurement_theta_max 72.135
_cell_measurement_theta_min 3.303
_cell_volume 26799(2)
_computing_cell_refinement 'SAINT V8.38A (Bruker, 2018)'
_computing_data_reduction 'SAINT V8.38A (Bruker, 2018)'
_computing_molecular_graphics 'Olex2 1.3 (Dolomanov et al., 2009)'
_computing_publication_material 'Olex2 1.3 (Dolomanov et al., 2009)'
_computing_structure_refinement 'SHELXL 2017/1 (Sheldrick, 2015)'
_computing_structure_solution 'SHELXT 2014/5 (Sheldrick, 2014)'
_diffrn_ambient_temperature 200.0
_diffrn_measured_fraction_theta_full 0.999
_diffrn_measured_fraction_theta_max 0.998
_diffrn_measurement_device_type 'Bruker APEX-II CCD'
_diffrn_measurement_method '\f and \w scans'
_diffrn_radiation_type CuK\a
_diffrn_radiation_wavelength 1.54178
_diffrn_reflns_av_R_equivalents 0.0588
_diffrn_reflns_av_unetI/netI 0.0188
_diffrn_reflns_Laue_measured_fraction_full 0.999
_diffrn_reflns_Laue_measured_fraction_max 0.998
_diffrn_reflns_limit_h_max 26
_diffrn_reflns_limit_h_min -36
_diffrn_reflns_limit_k_max 36
_diffrn_reflns_limit_k_min -32
_diffrn_reflns_limit_l_max 34
_diffrn_reflns_limit_l_min -35
_diffrn_reflns_number 98433
_diffrn_reflns_point_group_measured_fraction_full 0.999
_diffrn_reflns_point_group_measured_fraction_max 0.998
_diffrn_reflns_theta_full 67.679
_diffrn_reflns_theta_max 72.194
_diffrn_reflns_theta_min 3.302
_diffrn_source_current 1.0
_diffrn_source_power 0.05
_diffrn_source_voltage 50.0
_diffrn_standards_number 0
_exptl_absorpt_coefficient_mu 5.104
_exptl_absorpt_correction_T_max 0.7536
_exptl_absorpt_correction_T_min 0.6911
_exptl_absorpt_correction_type multi-scan
_exptl_absorpt_process_details
;
SADABS-2016/2 (Bruker,2016/2) was used for absorption correction.
wR2(int) was 0.0772 before and 0.0671 after correction.
The Ratio of minimum to maximum transmission is 0.9171.
The \l/2 correction factor is Not present.
;
_exptl_crystal_colour colourless
_exptl_crystal_colour_primary colourless
_exptl_crystal_density_diffrn 0.999
_exptl_crystal_description block
_exptl_crystal_F_000 7815
_exptl_crystal_size_max 0.1
_exptl_crystal_size_mid 0.1
_exptl_crystal_size_min 0.1
_refine_diff_density_max 1.166
_refine_diff_density_min -0.813
_refine_diff_density_rms 0.122
_refine_ls_extinction_method none
_refine_ls_goodness_of_fit_ref 1.053
_refine_ls_hydrogen_treatment constr
_refine_ls_matrix_type full
_refine_ls_number_parameters 202
_refine_ls_number_reflns 5073
_refine_ls_number_restraints 232
_refine_ls_restrained_S_all 1.058
_refine_ls_R_factor_all 0.0688
_refine_ls_R_factor_gt 0.0675
_refine_ls_shift/su_max 0.001
_refine_ls_shift/su_mean 0.000
_refine_ls_structure_factor_coef Fsqd
_refine_ls_weighting_details 'w=1/[\s^2^(Fo^2^)+(0.0635P)^2^+237.4227P] where P=(Fo^2^+2Fc^2^)/3'
_refine_ls_weighting_scheme calc
_refine_ls_wR_factor_gt 0.1694
_refine_ls_wR_factor_ref 0.1704
_reflns_Friedel_coverage 0.000
_reflns_number_gt 4898
_reflns_number_total 5073
_reflns_threshold_expression 'I > 2\s(I)'
_cod_data_source_file d2dt01108e2.cif
_cod_data_source_block 300_wh_0m
_cod_original_cell_volume 26799(4)
_cod_original_formula_sum 'C54.45 H24 O40.40 Zr7.57'
_cod_database_code 7710669
_shelx_shelxl_version_number 2017/1
_shelx_space_group_comment
;
The symmetry employed for this shelxl refinement is uniquely defined
by the following loop, which should always be used as a source of
symmetry information in preference to the above space-group names.
They are only intended as comments.
;
_shelx_estimated_absorpt_t_max 0.629
_shelx_estimated_absorpt_t_min 0.629
_olex2_refinement_description
;
1. Fixed Uiso
 At 1.2 times of:
  All C(H) groups
2. Rigid bond restraints
 All non-hydrogen atoms
 with sigma for 1-2 distances of 0.01 and sigma for 1-3 distances of 0.01
3. Uiso/Uaniso restraints and constraints
All non-hydrogen atoms have similar U: within 2A with sigma of 0.04 and sigma
for terminal atoms of 0.08 within 2A
Uanis(C13) = Uanis(C14)
4. Rigid body (RIGU) restrains
 C2, C3, C4, C5, C6, C7
 with sigma for 1-2 distances of 0.004 and sigma for 1-3 distances of 0.004
5. Others
 Fixed Sof: C9(0.25) C10(0.25) C11(0.25) C12(0.25) Zr3(0.175) Zr4(0.0875)
 O9(0.35) O10(0.35) O11(0.35) O12(0.35) C13(0.175) C14(0.175) C15(0.225)
6.a Aromatic/amide H refined with riding coordinates:
 C3(H3), C4(H4), C5(H5), C6(H6)
;
_smtbx_masks_void_probe_radius 1.2
_smtbx_masks_void_truncation_radius 1.2
_olex2_submission_special_instructions 'No special instructions were received'

loop_
_space_group_symop_operation_xyz
'x, y, z'
'-x, -y, z'
'-x, y, -z'
'x, -y, -z'
'z, x, y'
'z, -x, -y'
'-z, -x, y'
'-z, x, -y'
'y, z, x'
'-y, z, -x'
'y, -z, -x'
'-y, -z, x'
'y, x, -z'
'-y, -x, -z'
'y, -x, z'
'-y, x, z'
'x, z, -y'
'-x, z, y'
'-x, -z, -y'
'x, -z, y'
'z, y, -x'
'z, -y, x'
'-z, y, x'
'-z, -y, -x'
'-x, -y, -z'
'x, y, -z'
'x, -y, z'
'-x, y, z'
'-z, -x, -y'
'-z, x, y'
'z, x, -y'
'z, -x, y'
'-y, -z, -x'
'y, -z, x'
'-y, z, x'
'y, z, -x'
'-y, -x, z'
'y, x, z'
'-y, x, -z'
'y, -x, -z'
'-x, -z, y'
'x, -z, -y'
'x, z, y'
'-x, z, -y'
'-z, -y, x'
'-z, y, -x'
'z, -y, -x'
'z, y, x'

loop_
_atom_site_label
_atom_site_type_symbol
_atom_site_fract_x
_atom_site_fract_y
_atom_site_fract_z
_atom_site_U_iso_or_equiv
_atom_site_adp_type
_atom_site_occupancy
_atom_site_site_symmetry_order
_atom_site_calc_flag
_atom_site_refinement_flags_posn
_atom_site_refinement_flags_adp
_atom_site_refinement_flags_occupancy
_atom_site_disorder_assembly
_atom_site_disorder_group
Zr1 Zr 0.18030(2) 0.18030(2) 0.73647(2) 0.02413(17) Uani 1 2 d S TU P . .
Zr2 Zr 0.20704(2) 0.29044(2) 0.70956(2) 0.02683(18) Uani 1 2 d S TU P . .
O1 O 0.15253(13) 0.27093(13) 0.66526(13) 0.0407(9) Uani 1 1 d . U . . .
O2 O 0.13576(13) 0.19940(13) 0.68157(12) 0.0390(9) Uani 1 1 d . U . . .
O3 O 0.1655(3) 0.24768(14) 0.75232(14) 0.065(2) Uani 1 2 d S TU P . .
O4 O 0.22304(15) 0.22304(15) 0.6955(3) 0.0628(19) Uani 1 2 d S TU P . .
O5 O 0.1937(3) 0.1937(3) 0.8063(3) 0.052(2) Uani 1 6 d S TU P . .
O6 O 0.2764(3) 0.2764(3) 0.7236(3) 0.060(3) Uani 1 6 d S TU P . .
O7 O 0.2328(2) 0.2999(2) 0.63929(15) 0.0790(18) Uani 1 1 d . U . . .
O8 O 0.11149(14) 0.1686(2) 0.76263(17) 0.0676(14) Uani 1 1 d . U . . .
C1 C 0.13265(19) 0.2347(2) 0.65763(18) 0.0393(12) Uani 1 1 d . U . . .
C2 C 0.10194(19) 0.2331(2) 0.61863(19) 0.0431(13) Uani 1 1 d . U . . .
C3 C 0.0871(4) 0.1939(3) 0.6017(3) 0.104(4) Uani 1 1 d . U . . .
H3 H 0.094008 0.166928 0.616827 0.125 Uiso 1 1 calc R U . . .
C4 C 0.0621(4) 0.1922(3) 0.5630(3) 0.099(4) Uani 1 1 d . U . . .
H4 H 0.053920 0.163984 0.550882 0.119 Uiso 1 1 calc R U . . .
C5 C 0.0875(4) 0.2715(3) 0.5985(3) 0.092(3) Uani 1 1 d . U . . .
H5 H 0.095386 0.299709 0.610671 0.111 Uiso 1 1 calc R U . . .
C6 C 0.0617(4) 0.2691(3) 0.5611(3) 0.095(3) Uani 1 1 d . U . . .
H6 H 0.052142 0.296295 0.547688 0.113 Uiso 1 1 calc R U . . .
C7 C 0.04906(16) 0.2302(2) 0.54197(15) 0.0363(12) Uani 1 1 d . U . . .
C8 C 0.0225(2) 0.2291(3) 0.500000 0.0342(17) Uani 1 2 d S TU P . .
C9 C 0.0932(7) 0.2010(5) 0.7990(5) 0.066(4) Uani 0.5 2 d S TU P A 2
C10 C 0.0484(8) 0.1890(11) 0.8110(11) 0.130(13) Uani 0.5 2 d S TU P . .
C11 C 0.1241(5) 0.1241(5) 0.7711(7) 0.053(4) Uani 0.5 2 d S TU P . 1
C12 C 0.0970(8) 0.0970(8) 0.7903(14) 0.131(13) Uani 0.5 2 d S TU P . .
Zr3 Zr 0.000000 0.41707(5) 0.500000 0.0436(4) Uani 0.7 4 d S TU P . .
Zr4 Zr 0.08330(8) 0.500000 0.500000 0.0495(5) Uani 0.7 8 d S TU P . .
O9 O 0.000000 0.3822(3) 0.4349(3) 0.049(2) Uani 0.7 2 d S TU P . .
O10 O 0.0586(5) 0.3748(4) 0.500000 0.076(3) Uani 0.7 2 d S TU P . .
O11 O 0.0407(4) 0.4597(3) 0.5403(3) 0.083(4) Uani 0.7 2 d S TU P . .
O12 O 0.1265(5) 0.500000 0.5598(6) 0.125(6) Uani 0.7 2 d S TU P . .
C13 C 0.000000 0.3929(4) 0.3929(4) 0.058(4) Uani 0.7 4 d S TU P . .
C14 C 0.000000 0.3584(4) 0.3584(4) 0.058(4) Uani 0.7 4 d S TU P . .
C15 C 0.1048(13) 0.3883(14) 0.500000 0.114(10) Uani 0.45 2 d S TU P . .

loop_
_atom_site_aniso_label
_atom_site_aniso_U_11
_atom_site_aniso_U_22
_atom_site_aniso_U_33
_atom_site_aniso_U_23
_atom_site_aniso_U_13
_atom_site_aniso_U_12
Zr1 0.0248(2) 0.0248(2) 0.0228(3) -0.01154(16) -0.01154(16) 0.0069(2)
Zr2 0.0285(3) 0.0260(2) 0.0260(2) -0.0041(2) -0.01035(16) 0.01035(16)
O1 0.040(2) 0.046(2) 0.037(2) -0.0008(17) -0.0286(17) 0.0031(17)
O2 0.037(2) 0.048(2) 0.0317(19) -0.0034(16) -0.0263(16) 0.0035(17)
O3 0.141(6) 0.0270(17) 0.0270(17) -0.012(2) 0.022(2) -0.022(2)
O4 0.0282(17) 0.0282(17) 0.132(6) 0.019(2) 0.019(2) 0.010(2)
O5 0.052(2) 0.052(2) 0.052(2) -0.031(3) -0.031(3) 0.031(3)
O6 0.060(3) 0.060(3) 0.060(3) -0.028(3) -0.028(3) 0.028(3)
O7 0.093(4) 0.114(5) 0.031(2) 0.012(3) 0.001(2) -0.042(4)
O8 0.027(2) 0.110(4) 0.066(3) 0.036(3) -0.004(2) -0.009(2)
C1 0.038(3) 0.050(3) 0.030(3) 0.000(2) -0.015(2) 0.006(2)
C2 0.034(3) 0.065(3) 0.030(3) -0.008(2) -0.018(2) 0.006(3)
C3 0.161(9) 0.066(4) 0.085(6) 0.022(4) -0.094(6) -0.020(5)
C4 0.149(9) 0.059(4) 0.090(6) 0.000(4) -0.091(6) -0.024(5)
C5 0.127(8) 0.063(4) 0.087(6) -0.001(4) -0.079(6) 0.002(5)
C6 0.143(8) 0.059(4) 0.081(5) -0.009(4) -0.085(6) 0.024(5)
C7 0.020(2) 0.076(4) 0.013(2) 0.002(2) -0.0025(18) 0.004(2)
C8 0.017(3) 0.070(5) 0.015(3) 0.000 0.000 0.009(3)
C9 0.041(9) 0.078(7) 0.078(7) 0.035(8) 0.014(6) -0.014(6)
C10 0.028(11) 0.18(2) 0.18(2) -0.04(2) 0.025(11) -0.025(11)
C11 0.057(5) 0.057(5) 0.046(9) 0.004(4) 0.004(4) -0.015(6)
C12 0.104(13) 0.104(13) 0.18(3) 0.063(16) 0.063(16) -0.008(16)
Zr3 0.0586(9) 0.0359(7) 0.0362(7) 0.000 0.000 0.000
Zr4 0.0504(13) 0.0490(8) 0.0490(8) 0.000 0.000 0.000
O9 0.082(6) 0.027(4) 0.038(4) -0.001(3) 0.000 0.000
O10 0.108(8) 0.064(5) 0.056(6) 0.000 0.000 0.034(6)
O11 0.099(8) 0.075(5) 0.075(5) -0.036(6) 0.050(5) -0.050(5)
O12 0.098(10) 0.140(14) 0.138(13) 0.000 -0.057(10) 0.000
C13 0.108(11) 0.034(3) 0.034(3) -0.011(5) 0.000 0.000
C14 0.108(11) 0.034(3) 0.034(3) -0.011(5) 0.000 0.000
C15 0.094(9) 0.10(2) 0.14(3) 0.000 0.000 0.039(13)

loop_
_atom_type_symbol
_atom_type_description
_atom_type_scat_dispersion_real
_atom_type_scat_dispersion_imag
_atom_type_scat_source
C C 0.0181 0.0091 'International Tables Vol C Tables 4.2.6.8 and 6.1.1.4'
H H 0.0000 0.0000 'International Tables Vol C Tables 4.2.6.8 and 6.1.1.4'
O O 0.0492 0.0322 'International Tables Vol C Tables 4.2.6.8 and 6.1.1.4'
Zr Zr -0.1862 2.2449 'International Tables Vol C Tables 4.2.6.8 and 6.1.1.4'

loop_
_geom_angle_atom_site_label_1
_geom_angle_atom_site_label_2
_geom_angle_atom_site_label_3
_geom_angle
_geom_angle_site_symmetry_1
_geom_angle_site_symmetry_3
_geom_angle_publ_flag
Zr2 Zr1 Zr1 59.657(10) 8_656 8_656 ?
Zr2 Zr1 Zr1 90.061(11) . 8_656 ?
Zr2 Zr1 Zr2 60.83(2) . 8_656 ?
O2 Zr1 Zr1 163.77(11) . 8_656 ?
O2 Zr1 Zr1 110.22(10) 38 8_656 ?
O2 Zr1 Zr2 110.00(11) . 8_656 ?
O2 Zr1 Zr2 110.00(11) 38 . ?
O2 Zr1 Zr2 73.72(11) 38 8_656 ?
O2 Zr1 Zr2 73.72(11) . . ?
O2 Zr1 O2 75.8(2) 38 . ?
O2 Zr1 O8 75.08(16) . . ?
O2 Zr1 O8 114.1(2) 38 . ?
O2 Zr1 O8 75.07(16) 38 38 ?
O2 Zr1 O8 114.1(2) . 38 ?
O2 Zr1 C11 94.3(4) . . ?
O2 Zr1 C11 94.3(4) 38 . ?
O3 Zr1 Zr1 33.75(16) 8_656 8_656 ?
O3 Zr1 Zr1 89.4(2) . 8_656 ?
O3 Zr1 Zr2 36.83(18) . . ?
O3 Zr1 Zr2 91.8(2) 8_656 . ?
O3 Zr1 Zr2 36.83(18) 8_656 8_656 ?
O3 Zr1 Zr2 91.8(2) . 8_656 ?
O3 Zr1 O2 143.26(18) 8_656 . ?
O3 Zr1 O2 78.0(2) 8_656 38 ?
O3 Zr1 O2 143.26(18) . 38 ?
O3 Zr1 O2 78.0(2) . . ?
O3 Zr1 O3 110.3(5) . 8_656 ?
O3 Zr1 O4 72.0(2) . . ?
O3 Zr1 O4 72.0(2) 8_656 . ?
O3 Zr1 O5 69.3(2) . . ?
O3 Zr1 O5 69.3(2) 8_656 . ?
O3 Zr1 O8 140.1(2) 8_656 . ?
O3 Zr1 O8 140.1(2) . 38 ?
O3 Zr1 O8 83.0(3) . . ?
O3 Zr1 O8 83.0(3) 8_656 38 ?
O3 Zr1 C11 113.1(3) 8_656 . ?
O3 Zr1 C11 113.1(3) . . ?
O4 Zr1 Zr1 89.0(2) . 8_656 ?
O4 Zr1 Zr2 35.19(11) . . ?
O4 Zr1 Zr2 35.19(11) . 8_656 ?
O4 Zr1 O2 77.4(2) . . ?
O4 Zr1 O2 77.4(2) . 38 ?
O4 Zr1 O8 145.98(15) . 38 ?
O4 Zr1 O8 145.98(15) . . ?
O4 Zr1 C11 169.4(5) . . ?
O5 Zr1 Zr1 35.55(18) . 8_656 ?
O5 Zr1 Zr2 90.3(3) . . ?
O5 Zr1 Zr2 90.3(3) . 8_656 ?
O5 Zr1 O2 141.99(11) . . ?
O5 Zr1 O2 141.98(11) . 38 ?
O5 Zr1 O4 108.9(4) . . ?
O5 Zr1 O8 82.1(3) . . ?
O5 Zr1 O8 82.1(3) . 38 ?
O5 Zr1 C11 81.7(6) . . ?
O8 Zr1 Zr1 82.09(16) 38 8_656 ?
O8 Zr1 Zr1 113.86(13) . 8_656 ?
O8 Zr1 Zr2 116.16(15) 38 8_656 ?
O8 Zr1 Zr2 171.84(16) 38 . ?
O8 Zr1 Zr2 171.84(16) . 8_656 ?
O8 Zr1 Zr2 116.16(15) . . ?
O8 Zr1 O8 65.7(3) . 38 ?
O8 Zr1 C11 32.85(15) . . ?
O8 Zr1 C11 32.85(15) 38 . ?
C11 Zr1 Zr1 100.1(4) . 8_656 ?
C11 Zr1 Zr2 148.64(10) . 8_656 ?
C11 Zr1 Zr2 148.64(10) . . ?
Zr1 Zr2 Zr1 60.69(2) . 11_566 ?
Zr1 Zr2 Zr2 89.943(11) . 11_566 ?
Zr1 Zr2 Zr2 59.587(11) . 8_656 ?
Zr1 Zr2 Zr2 89.943(11) 11_566 8_656 ?
Zr1 Zr2 Zr2 59.588(11) 11_566 11_566 ?
Zr2 Zr2 Zr2 60.0 11_566 8_656 ?
O1 Zr2 Zr1 109.94(12) 42_566 . ?
O1 Zr2 Zr1 73.48(11) 42_566 11_566 ?
O1 Zr2 Zr1 73.48(11) . . ?
O1 Zr2 Zr1 109.94(12) . 11_566 ?
O1 Zr2 Zr2 163.42(11) 42_566 8_656 ?
O1 Zr2 Zr2 109.84(11) . 8_656 ?
O1 Zr2 Zr2 163.42(11) . 11_566 ?
O1 Zr2 Zr2 109.84(11) 42_566 11_566 ?
O1 Zr2 O1 76.5(2) . 42_566 ?
O1 Zr2 O3 77.0(2) . . ?
O1 Zr2 O3 77.0(2) 42_566 . ?
O1 Zr2 O7 73.95(18) . . ?
O1 Zr2 O7 73.95(18) 42_566 42_566 ?
O1 Zr2 O7 115.4(2) 42_566 . ?
O1 Zr2 O7 115.4(2) . 42_566 ?
O3 Zr2 Zr1 35.34(11) . 11_566 ?
O3 Zr2 Zr1 35.34(11) . . ?
O3 Zr2 Zr2 89.3(2) . 8_656 ?
O3 Zr2 Zr2 89.3(2) . 11_566 ?
O3 Zr2 O7 144.08(16) . 42_566 ?
O3 Zr2 O7 144.08(16) . . ?
O4 Zr2 Zr1 36.54(18) 11_566 11_566 ?
O4 Zr2 Zr1 36.54(18) . . ?
O4 Zr2 Zr1 91.2(2) 11_566 . ?
O4 Zr2 Zr1 91.2(2) . 11_566 ?
O4 Zr2 Zr2 88.9(2) . 11_566 ?
O4 Zr2 Zr2 33.47(16) 11_566 11_566 ?
O4 Zr2 Zr2 33.46(16) . 8_656 ?
O4 Zr2 Zr2 88.9(2) 11_566 8_656 ?
O4 Zr2 O1 143.32(19) 11_566 . ?
O4 Zr2 O1 78.0(2) . . ?
O4 Zr2 O1 143.32(19) . 42_566 ?
O4 Zr2 O1 78.0(2) 11_566 42_566 ?
O4 Zr2 O3 71.9(2) 11_566 . ?
O4 Zr2 O3 71.9(2) . . ?
O4 Zr2 O4 109.2(5) . 11_566 ?
O4 Zr2 O6 68.6(2) 11_566 . ?
O4 Zr2 O6 68.6(2) . . ?
O4 Zr2 O7 81.8(3) 11_566 42_566 ?
O4 Zr2 O7 141.8(2) 11_566 . ?
O4 Zr2 O7 141.8(2) . 42_566 ?
O4 Zr2 O7 81.8(3) . . ?
O6 Zr2 Zr1 89.5(3) . 11_566 ?
O6 Zr2 Zr1 89.5(3) . . ?
O6 Zr2 Zr2 35.18(19) . 11_566 ?
O6 Zr2 Zr2 35.18(19) . 8_656 ?
O6 Zr2 O1 141.72(11) . . ?
O6 Zr2 O1 141.72(11) . 42_566 ?
O6 Zr2 O3 108.5(4) . . ?
O6 Zr2 O7 82.9(3) . 42_566 ?
O6 Zr2 O7 82.9(3) . . ?
O7 Zr2 Zr1 171.14(18) 42_566 . ?
O7 Zr2 Zr1 171.14(18) . 11_566 ?
O7 Zr2 Zr1 114.37(16) 42_566 11_566 ?
O7 Zr2 Zr1 114.37(16) . . ?
O7 Zr2 Zr2 81.21(18) . 8_656 ?
O7 Zr2 Zr2 81.21(18) 42_566 11_566 ?
O7 Zr2 Zr2 114.62(15) 42_566 8_656 ?
O7 Zr2 Zr2 114.62(15) . 11_566 ?
O7 Zr2 O7 69.4(3) . 42_566 ?
C1 O1 Zr2 134.0(3) . . ?
C1 O2 Zr1 132.8(4) . . ?
Zr1 O3 Zr1 112.5(3) . 11_566 ?
Zr1 O3 Zr2 107.8(3) . . ?
Zr1 O3 Zr2 107.8(3) 11_566 . ?
Zr2 O4 Zr1 108.3(3) . . ?
Zr2 O4 Zr1 108.3(3) 8_656 . ?
Zr2 O4 Zr2 113.1(3) . 8_656 ?
Zr1 O5 Zr1 108.9(4) 11_566 8_656 ?
Zr1 O5 Zr1 108.9(4) 11_566 . ?
Zr1 O5 Zr1 108.9(4) 8_656 . ?
Zr2 O6 Zr2 109.6(4) . 11_566 ?
Zr2 O6 Zr2 109.6(4) . 8_656 ?
Zr2 O6 Zr2 109.6(4) 11_566 8_656 ?
C9 O8 Zr1 118.2(7) . . ?
C11 O8 Zr1 87.9(7) . . ?
O1 C1 O2 125.1(5) . . ?
O1 C1 C2 117.5(5) . . ?
O2 C1 C2 117.3(5) . . ?
C3 C2 C1 121.7(6) . . ?
C3 C2 C5 117.3(6) . . ?
C5 C2 C1 121.0(6) . . ?
C2 C3 H3 119.1 . . ?
C2 C3 C4 121.8(8) . . ?
C4 C3 H3 119.1 . . ?
C3 C4 H4 119.6 . . ?
C7 C4 C3 120.8(8) . . ?
C7 C4 H4 119.6 . . ?
C2 C5 H5 120.0 . . ?
C6 C5 C2 119.9(8) . . ?
C6 C5 H5 120.0 . . ?
C5 C6 H6 118.3 . . ?
C7 C6 C5 123.4(8) . . ?
C7 C6 H6 118.3 . . ?
C4 C7 C8 121.8(7) . . ?
C6 C7 C4 116.5(5) . . ?
C6 C7 C8 121.7(6) . . ?
C7 C8 C7 115.4(6) 26_556 . ?
C8 C8 C7 122.3(3) 3_556 . ?
C8 C8 C7 122.3(3) 3_556 26_556 ?
O8 C9 O8 138.4(14) . 42_566 ?
C10 C9 O8 110.3(7) . . ?
C10 C9 O8 110.3(7) . 42_566 ?
O8 C11 Zr1 59.2(7) 38 . ?
O8 C11 Zr1 59.2(7) . . ?
O8 C11 O8 118.4(14) . 38 ?
C12 C11 Zr1 177(3) . . ?
C12 C11 O8 120.6(7) . . ?
C12 C11 O8 120.6(7) . 38 ?
Zr3 Zr3 Zr3 90.0 17_556 41_565 ?
Zr3 Zr3 Zr4 60.074(19) 41_565 25_566 ?
Zr3 Zr3 Zr4 60.07(2) 41_565 . ?
Zr3 Zr3 Zr4 60.074(19) 17_556 25_566 ?
Zr3 Zr3 Zr4 60.07(2) 17_556 . ?
Zr4 Zr3 Zr4 90.26(7) 25_566 . ?
O9 Zr3 Zr3 163.2(2) 26_556 41_565 ?
O9 Zr3 Zr3 163.2(2) . 17_556 ?
O9 Zr3 Zr3 73.2(2) 26_556 17_556 ?
O9 Zr3 Zr3 73.2(2) . 41_565 ?
O9 Zr3 Zr4 109.49(14) 26_556 25_566 ?
O9 Zr3 Zr4 109.49(14) . 25_566 ?
O9 Zr3 Zr4 109.49(14) 26_556 . ?
O9 Zr3 Zr4 109.49(14) . . ?
O9 Zr3 O9 123.6(4) . 26_556 ?
O10 Zr3 Zr3 114.5(2) . 17_556 ?
O10 Zr3 Zr3 114.5(2) 3_556 41_565 ?
O10 Zr3 Zr3 114.5(2) 3_556 17_556 ?
O10 Zr3 Zr3 114.5(2) . 41_565 ?
O10 Zr3 Zr4 80.7(4) . . ?
O10 Zr3 Zr4 80.7(4) 3_556 25_566 ?
O10 Zr3 Zr4 171.0(4) . 25_566 ?
O10 Zr3 Zr4 171.0(4) 3_556 . ?
O10 Zr3 O9 73.93(19) 3_556 26_556 ?
O10 Zr3 O9 73.93(19) 3_556 . ?
O10 Zr3 O9 73.93(19) . . ?
O10 Zr3 O9 73.93(19) . 26_556 ?
O10 Zr3 O10 108.3(7) 3_556 . ?
O11 Zr3 Zr3 88.6(3) 28 41_565 ?
O11 Zr3 Zr3 88.6(3) 3_556 17_556 ?
O11 Zr3 Zr3 34.8(3) . 17_556 ?
O11 Zr3 Zr3 34.8(3) 3_556 41_565 ?
O11 Zr3 Zr3 88.6(3) 26_556 17_556 ?
O11 Zr3 Zr3 88.6(3) . 41_565 ?
O11 Zr3 Zr3 34.8(3) 26_556 41_565 ?
O11 Zr3 Zr3 34.8(3) 28 17_556 ?
O11 Zr3 Zr4 34.3(3) 28 25_566 ?
O11 Zr3 Zr4 34.3(3) . . ?
O11 Zr3 Zr4 89.0(4) 28 . ?
O11 Zr3 Zr4 34.3(3) 3_556 25_566 ?
O11 Zr3 Zr4 89.0(4) . 25_566 ?
O11 Zr3 Zr4 89.0(4) 26_556 25_566 ?
O11 Zr3 Zr4 34.3(3) 26_556 . ?
O11 Zr3 Zr4 89.0(4) 3_556 . ?
O11 Zr3 O9 141.2(2) 3_556 26_556 ?
O11 Zr3 O9 141.2(2) . . ?
O11 Zr3 O9 77.6(4) 28 26_556 ?
O11 Zr3 O9 141.2(2) 28 . ?
O11 Zr3 O9 141.2(2) 26_556 26_556 ?
O11 Zr3 O9 77.6(4) . 26_556 ?
O11 Zr3 O9 77.6(4) 3_556 . ?
O11 Zr3 O9 77.6(4) 26_556 . ?
O11 Zr3 O10 83.5(5) 3_556 3_556 ?
O11 Zr3 O10 83.5(5) 26_556 . ?
O11 Zr3 O10 144.3(2) . 3_556 ?
O11 Zr3 O10 83.5(5) . . ?
O11 Zr3 O10 144.3(2) 26_556 3_556 ?
O11 Zr3 O10 83.5(5) 28 3_556 ?
O11 Zr3 O10 144.3(2) 3_556 . ?
O11 Zr3 O10 144.3(2) 28 . ?
O11 Zr3 O11 69.5(6) 28 . ?
O11 Zr3 O11 68.6(5) 28 3_556 ?
O11 Zr3 O11 106.6(8) 3_556 . ?
O11 Zr3 O11 68.6(5) 26_556 . ?
O11 Zr3 O11 106.6(8) 28 26_556 ?
O11 Zr3 O11 69.5(6) 26_556 3_556 ?
Zr3 Zr4 Zr3 89.74(7) 41_565 17_556 ?
Zr3 Zr4 Zr3 59.85(4) 25_566 17_556 ?
Zr3 Zr4 Zr3 59.85(4) 41_565 25_566 ?
Zr3 Zr4 Zr3 59.85(4) . 17_556 ?
Zr3 Zr4 Zr3 59.85(4) . 41_565 ?
Zr3 Zr4 Zr3 89.74(7) . 25_566 ?
O11 Zr4 Zr3 88.6(4) 4_566 . ?
O11 Zr4 Zr3 34.52(19) 27_565 25_566 ?
O11 Zr4 Zr3 88.6(4) 26_556 17_556 ?
O11 Zr4 Zr3 88.6(4) 26_556 25_566 ?
O11 Zr4 Zr3 88.6(4) . 41_565 ?
O11 Zr4 Zr3 34.52(19) . . ?
O11 Zr4 Zr3 88.6(4) . 25_566 ?
O11 Zr4 Zr3 88.6(4) 4_566 17_556 ?
O11 Zr4 Zr3 88.6(4) 27_565 . ?
O11 Zr4 Zr3 34.52(19) . 17_556 ?
O11 Zr4 Zr3 34.52(19) 26_556 . ?
O11 Zr4 Zr3 34.52(19) 26_556 41_565 ?
O11 Zr4 Zr3 34.52(19) 4_566 25_566 ?
O11 Zr4 Zr3 34.52(19) 4_566 41_565 ?
O11 Zr4 Zr3 88.6(4) 27_565 41_565 ?
O11 Zr4 Zr3 34.52(19) 27_565 17_556 ?
O11 Zr4 O11 69.0(4) . 26_556 ?
O11 Zr4 O11 69.0(4) . 27_565 ?
O11 Zr4 O11 69.0(4) 26_556 4_566 ?
O11 Zr4 O11 106.4(8) 26_556 27_565 ?
O11 Zr4 O11 69.0(4) 4_566 27_565 ?
O11 Zr4 O11 106.4(8) . 4_566 ?
O11 Zr4 O12 83.8(5) . . ?
O11 Zr4 O12 144.08(16) 4_566 42_566 ?
O11 Zr4 O12 144.08(16) 27_565 26_556 ?
O11 Zr4 O12 144.08(16) 26_556 . ?
O11 Zr4 O12 83.8(5) 26_556 42_566 ?
O11 Zr4 O12 144.08(16) . 26_556 ?
O11 Zr4 O12 83.8(5) 27_565 . ?
O11 Zr4 O12 83.8(5) 4_566 17_556 ?
O11 Zr4 O12 83.8(5) 26_556 26_556 ?
O11 Zr4 O12 83.8(5) 27_565 17_556 ?
O11 Zr4 O12 144.08(16) 4_566 . ?
O11 Zr4 O12 83.8(5) 4_566 26_556 ?
O11 Zr4 O12 144.08(16) . 17_556 ?
O11 Zr4 O12 83.8(5) . 42_566 ?
O11 Zr4 O12 144.08(16) 27_565 42_566 ?
O11 Zr4 O12 144.08(16) 26_556 17_556 ?
O12 Zr4 Zr3 114.5(3) . . ?
O12 Zr4 Zr3 114.5(3) 42_566 17_556 ?
O12 Zr4 Zr3 114.5(3) 42_566 41_565 ?
O12 Zr4 Zr3 170.8(5) 42_566 25_566 ?
O12 Zr4 Zr3 114.5(3) . 25_566 ?
O12 Zr4 Zr3 81.0(5) 42_566 . ?
O12 Zr4 Zr3 170.8(5) 17_556 . ?
O12 Zr4 Zr3 114.5(3) 17_556 17_556 ?
O12 Zr4 Zr3 170.8(5) 26_556 17_556 ?
O12 Zr4 Zr3 114.5(3) 26_556 25_566 ?
O12 Zr4 Zr3 170.7(5) . 41_565 ?
O12 Zr4 Zr3 114.5(3) 17_556 41_565 ?
O12 Zr4 Zr3 114.5(3) 26_556 . ?
O12 Zr4 Zr3 81.0(5) 17_556 25_566 ?
O12 Zr4 Zr3 81.0(5) 26_556 41_565 ?
O12 Zr4 Zr3 81.0(5) . 17_556 ?
O12 Zr4 O12 69.9(5) . 17_556 ?
O12 Zr4 O12 69.9(5) 42_566 26_556 ?
O12 Zr4 O12 108.2(10) . 26_556 ?
O12 Zr4 O12 69.9(5) . 42_566 ?
O12 Zr4 O12 108.2(10) 17_556 42_566 ?
O12 Zr4 O12 69.9(5) 17_556 26_556 ?
C13 O9 Zr3 137.4(8) . . ?
C15 O10 Zr3 127.8(17) . . ?
Zr3 O11 Zr3 110.4(5) . 17_556 ?
Zr4 O11 Zr3 111.2(4) . 17_556 ?
Zr4 O11 Zr3 111.2(4) . . ?
C15 O12 Zr4 121.4(15) 17_556 . ?
O9 C13 O9 118.8(15) . 18 ?
O9 C13 C14 120.6(7) . . ?
O9 C13 C14 120.6(7) 18 . ?
O10 C15 O12 129(2) . 42_566 ?

loop_
_geom_bond_atom_site_label_1
_geom_bond_atom_site_label_2
_geom_bond_distance
_geom_bond_site_symmetry_2
_geom_bond_publ_flag
Zr1 Zr1 3.5226(9) 8_656 ?
Zr1 Zr2 3.4863(8) 8_656 ?
Zr1 Zr2 3.4862(8) . ?
Zr1 O2 2.191(3) 38 ?
Zr1 O2 2.191(3) . ?
Zr1 O3 2.118(4) 8_656 ?
Zr1 O3 2.118(4) . ?
Zr1 O4 2.186(7) . ?
Zr1 O5 2.165(5) . ?
Zr1 O8 2.230(4) 38 ?
Zr1 O8 2.230(4) . ?
Zr1 C11 2.594(19) . ?
Zr2 Zr2 3.5299(10) 11_566 ?
Zr2 Zr2 3.5299(10) 8_656 ?
Zr2 O1 2.182(3) 42_566 ?
Zr2 O1 2.182(3) . ?
Zr2 O3 2.195(6) . ?
Zr2 O4 2.116(4) . ?
Zr2 O4 2.116(4) 11_566 ?
Zr2 O6 2.159(5) . ?
Zr2 O7 2.258(5) . ?
Zr2 O7 2.258(5) 42_566 ?
O1 C1 1.258(7) . ?
O2 C1 1.279(7) . ?
O8 C9 1.556(9) . ?
O8 C11 1.408(11) . ?
C1 C2 1.486(7) . ?
C2 C3 1.353(11) . ?
C2 C5 1.366(10) . ?
C3 H3 0.9500 . ?
C3 C4 1.379(10) . ?
C4 H4 0.9500 . ?
C4 C7 1.357(10) . ?
C5 H5 0.9500 . ?
C5 C6 1.362(10) . ?
C6 H6 0.9500 . ?
C6 C7 1.352(10) . ?
C7 C8 1.486(6) . ?
C8 C8 1.349(13) 3_556 ?
C9 C10 1.44(3) . ?
C11 C12 1.28(3) . ?
Zr3 Zr3 3.510(2) 41_565 ?
Zr3 Zr3 3.510(2) 17_556 ?
Zr3 Zr4 3.518(2) . ?
Zr3 Zr4 3.518(2) 25_566 ?
Zr3 O9 2.209(8) . ?
Zr3 O9 2.209(8) 26_556 ?
Zr3 O10 2.162(11) . ?
Zr3 O10 2.162(11) 3_556 ?
Zr3 O11 2.137(7) 3_556 ?
Zr3 O11 2.137(7) . ?
Zr3 O11 2.137(7) 28 ?
Zr3 O11 2.137(7) 26_556 ?
Zr4 O11 2.127(10) 26_556 ?
Zr4 O11 2.127(10) . ?
Zr4 O11 2.127(10) 27_565 ?
Zr4 O11 2.127(10) 4_566 ?
Zr4 O12 2.207(15) . ?
Zr4 O12 2.207(15) 17_556 ?
Zr4 O12 2.207(15) 42_566 ?
Zr4 O12 2.207(15) 26_556 ?
O9 C13 1.298(12) . ?
O10 C15 1.44(4) . ?
O12 C15 1.68(4) 17_556 ?
C13 C14 1.46(2) . ?

loop_
_geom_torsion_atom_site_label_1
_geom_torsion_atom_site_label_2
_geom_torsion_atom_site_label_3
_geom_torsion_atom_site_label_4
_geom_torsion
_geom_torsion_site_symmetry_1
_geom_torsion_site_symmetry_2
_geom_torsion_site_symmetry_3
_geom_torsion_site_symmetry_4
_geom_torsion_publ_flag
Zr1 O2 C1 O1 -10.6(10) . . . . ?
Zr1 O2 C1 C2 171.5(4) . . . . ?
Zr1 O8 C9 O8 -14(3) . . . 42_566 ?
Zr1 O8 C9 C10 179(2) . . . . ?
Zr1 O8 C11 O8 3.4(15) . . . 38 ?
Zr1 O8 C11 C12 177(3) . . . . ?
Zr2 O1 C1 O2 12.8(10) . . . . ?
Zr2 O1 C1 C2 -169.4(4) . . . . ?
O1 C1 C2 C3 164.8(8) . . . . ?
O1 C1 C2 C5 -15.4(10) . . . . ?
O2 C1 C2 C3 -17.2(11) . . . . ?
O2 C1 C2 C5 162.6(8) . . . . ?
C1 C2 C3 C4 -173.7(10) . . . . ?
C1 C2 C5 C6 175.7(9) . . . . ?
C2 C3 C4 C7 -4.3(19) . . . . ?
C2 C5 C6 C7 0.2(18) . . . . ?
C3 C2 C5 C6 -4.5(15) . . . . ?
C3 C4 C7 C6 -0.2(16) . . . . ?
C3 C4 C7 C8 179.4(10) . . . . ?
C4 C7 C8 C7 -92.2(10) . . . 26_556 ?
C4 C7 C8 C8 90.5(8) . . . 3_556 ?
C5 C2 C3 C4 6.5(17) . . . . ?
C5 C6 C7 C4 2.2(16) . . . . ?
C5 C6 C7 C8 -177.4(10) . . . . ?
C6 C7 C8 C7 87.3(10) . . . 26_556 ?
C6 C7 C8 C8 -90.0(8) . . . 3_556 ?
Zr3 O9 C13 O9 0.000(6) . . . 18 ?
Zr3 O9 C13 C14 180.000(3) . . . . ?
Zr3 O10 C15 O12 0.0 . . . 42_566 ?

loop_
_smtbx_masks_void_nr
_smtbx_masks_void_average_x
_smtbx_masks_void_average_y
_smtbx_masks_void_average_z
_smtbx_masks_void_volume
_smtbx_masks_void_count_electrons
_smtbx_masks_void_content
1 -0.011 -0.942 -0.507 15457.7 3232.0 ?
